data_1544525
loop_
_publ_author_name
'Kennedy, Alan R.'
'Silva de Moraes, Lygia'

_publ_section_title
;
 4-Ammonio-5-methoxy-2-methylbenzenesulfonate
;
_journal_coeditor_code SU4094
_journal_issue 11
_journal_name_full IUCrData
_journal_page_first x161778
_journal_paper_doi 10.1107/S2414314616017788
_journal_volume 1
_journal_year 2016
_chemical_formula_iupac 'N H4 +, C8 H7 O4 S -'
_chemical_formula_moiety 'H4 N +, C8 H7 O4 S -'
_chemical_formula_sum 'C8 H11 N O4 S'
_chemical_formula_weight 217.24
_chemical_name_systematic 4-Azaniumyl-5-methoxy-2-methylbenzenesulfonate
_space_group_crystal_system monoclinic
_space_group_IT_number 11
_space_group_name_Hall '-P 2yb'
_space_group_name_H-M_alt 'P 1 21/m 1'
_symmetry_space_group_name_Hall '-P 2yb'
_symmetry_space_group_name_H-M 'P 1 21/m 1'
_atom_sites_solution_hydrogens mixed
_atom_sites_solution_primary direct
_atom_sites_solution_secondary difmap
_audit_creation_method SHELXL-2014/7
_cell_angle_alpha 90
_cell_angle_beta 105.039(4)
_cell_angle_gamma 90
_cell_formula_units_Z 2
_cell_length_a 8.0644(3)
_cell_length_b 6.9410(2)
_cell_length_c 8.6192(3)
_cell_measurement_reflns_used 3052
_cell_measurement_temperature 123(2)
_cell_measurement_theta_max 28.38
_cell_measurement_theta_min 3.82
_cell_volume 465.94(3)
_computing_cell_refinement
;
Crysalis PRO (Agilent, 2014)
;
_computing_data_collection
;
Crysalis PRO (Agilent, 2014)
;
_computing_data_reduction
;
Crysalis PRO (Agilent, 2014)
;
_computing_molecular_graphics
;
ORTEP-3 for Windows (Farrugia, 2012) and Mercury (Macrae <i>et al.</i>,
2008)
;
_computing_publication_material
;
SHELXL2014 (Sheldrick, 2015)
;
_computing_structure_refinement
;
SHELXL2014 (Sheldrick, 2015)
;
_computing_structure_solution
;
SHELXS97 (Sheldrick, 2008)
;
_diffrn_ambient_temperature 123(2)
_diffrn_measured_fraction_theta_full 0.998
_diffrn_measured_fraction_theta_max 0.901
_diffrn_measurement_device_type 'Oxford Diffraction Xcalibur E'
_diffrn_measurement_method '\w scans'
_diffrn_radiation_type MoK\a
_diffrn_radiation_wavelength 0.71073
_diffrn_reflns_av_R_equivalents 0.0170
_diffrn_reflns_limit_h_max 10
_diffrn_reflns_limit_h_min -10
_diffrn_reflns_limit_k_max 8
_diffrn_reflns_limit_k_min -9
_diffrn_reflns_limit_l_max 11
_diffrn_reflns_limit_l_min -11
_diffrn_reflns_number 4897
_diffrn_reflns_theta_full 25.242
_diffrn_reflns_theta_max 28.897
_diffrn_reflns_theta_min 3.084
_diffrn_standards_decay_% 0
_diffrn_standards_interval_count 0
_diffrn_standards_number 0
_exptl_absorpt_coefficient_mu 0.335
_exptl_absorpt_correction_T_max 1.00000
_exptl_absorpt_correction_T_min 0.95959
_exptl_absorpt_correction_type multi-scan
_exptl_absorpt_process_details
;
(CrysAlis PRO; Agilent, 2014)
;
_exptl_crystal_colour colourless
_exptl_crystal_density_diffrn 1.548
_exptl_crystal_description plate
_exptl_crystal_F_000 228
_exptl_crystal_size_max 0.34
_exptl_crystal_size_mid 0.19
_exptl_crystal_size_min 0.08
_refine_diff_density_max 0.338
_refine_diff_density_min -0.456
_refine_ls_extinction_method none
_refine_ls_goodness_of_fit_ref 1.098
_refine_ls_hydrogen_treatment mixed
_refine_ls_matrix_type full
_refine_ls_number_parameters 103
_refine_ls_number_reflns 1187
_refine_ls_number_restraints 0
_refine_ls_restrained_S_all 1.098
_refine_ls_R_factor_all 0.0315
_refine_ls_R_factor_gt 0.0289
_refine_ls_shift/su_max 0.000
_refine_ls_shift/su_mean 0.000
_refine_ls_structure_factor_coef Fsqd
_refine_ls_weighting_details 'w=1/[\s^2^(Fo^2^)+(0.0421P)^2^+0.2128P] where P=(Fo^2^+2Fc^2^)/3'
_refine_ls_weighting_scheme calc
_refine_ls_wR_factor_gt 0.0792
_refine_ls_wR_factor_ref 0.0813
_reflns_number_gt 1101
_reflns_number_total 1187
_reflns_threshold_expression 'I > 2\s(I)'
_cod_data_source_file su4094sup1.cif
_cod_data_source_block I
_cod_database_code 1544525
_shelx_space_group_comment
;
The symmetry employed for this shelxl refinement is uniquely defined
by the following loop, which should always be used as a source of
symmetry information in preference to the above space-group names.
They are only intended as comments.
;

loop_
_space_group_symop_operation_xyz
'x, y, z'
'-x, y+1/2, -z'
'-x, -y, -z'
'x, -y-1/2, z'

loop_
_atom_site_type_symbol
_atom_site_label
_atom_site_fract_x
_atom_site_fract_y
_atom_site_fract_z
_atom_site_U_iso_or_equiv
_atom_site_adp_type
_atom_site_calc_flag
_atom_site_occupancy
C C1 0.3390(2) 0.2500 0.5975(2) 0.0141(3) Uani d 1
C C2 0.2229(2) 0.2500 0.4465(2) 0.0153(4) Uani d 1
H H2 0.1029 0.2500 0.4370 0.018 Uiso calc 1
C C3 0.2838(2) 0.2500 0.3100(2) 0.0145(3) Uani d 1
C C4 0.4604(2) 0.2500 0.3286(2) 0.0136(3) Uani d 1
C C5 0.5753(2) 0.2500 0.4784(2) 0.0143(3) Uani d 1
H H5 0.6951 0.2500 0.4868 0.017 Uiso calc 1
C C6 0.5174(2) 0.2500 0.6183(2) 0.0139(3) Uani d 1
C C8 0.6490(2) 0.2500 0.7788(2) 0.0179(4) Uani d 1
N N1 0.5211(2) 0.2500 0.18268(18) 0.0160(3) Uani d 1
O O1 0.18687(16) 0.2500 0.15613(15) 0.0203(3) Uani d 1
O O2 0.06437(18) 0.2500 0.70299(17) 0.0283(4) Uani d 1
O O3 0.31405(13) 0.07835(14) 0.85950(11) 0.0242(3) Uani d 1
S S1 0.24756(5) 0.2500 0.76544(5) 0.01480(15) Uani d 1
C C7 0.0052(3) 0.2500 0.1290(3) 0.0410(7) Uani d 1
H H1N 0.583(2) 0.146(2) 0.1771(19) 0.023(4) Uiso d 1
H H2N 0.430(4) 0.2500 0.097(3) 0.037(7) Uiso d 1
H H8B 0.642(2) 0.140(3) 0.844(2) 0.033(5) Uiso d 1
H H7B -0.033(3) 0.136(3) 0.178(3) 0.053(6) Uiso d 1
H H7A -0.036(4) 0.2500 0.022(4) 0.056(9) Uiso d 1
H H8A 0.762(4) 0.2500 0.763(3) 0.043(8) Uiso d 1

loop_
_atom_site_aniso_label
_atom_site_aniso_U_11
_atom_site_aniso_U_22
_atom_site_aniso_U_33
_atom_site_aniso_U_12
_atom_site_aniso_U_13
_atom_site_aniso_U_23
C1 0.0145(8) 0.0160(8) 0.0127(8) 0.000 0.0055(6) 0.000
C2 0.0126(8) 0.0195(9) 0.0142(8) 0.000 0.0041(6) 0.000
C3 0.0145(8) 0.0164(8) 0.0116(8) 0.000 0.0017(6) 0.000
C4 0.0163(8) 0.0146(8) 0.0116(8) 0.000 0.0066(6) 0.000
C5 0.0118(8) 0.0163(8) 0.0149(8) 0.000 0.0038(6) 0.000
C6 0.0140(8) 0.0153(8) 0.0123(8) 0.000 0.0033(6) 0.000
C8 0.0142(9) 0.0258(10) 0.0127(8) 0.000 0.0018(6) 0.000
N1 0.0156(8) 0.0219(8) 0.0117(7) 0.000 0.0059(6) 0.000
O1 0.0149(7) 0.0344(8) 0.0105(6) 0.000 0.0010(5) 0.000
O2 0.0150(7) 0.0522(10) 0.0195(7) 0.000 0.0077(5) 0.000
O3 0.0332(6) 0.0241(5) 0.0201(5) 0.0068(4) 0.0156(4) 0.0057(4)
S1 0.0150(2) 0.0192(2) 0.0118(2) 0.000 0.00628(16) 0.000
C7 0.0151(10) 0.088(2) 0.0167(10) 0.000 -0.0021(8) 0.000

loop_
_atom_type_symbol
_atom_type_description
_atom_type_scat_dispersion_real
_atom_type_scat_dispersion_imag
_atom_type_scat_source
C C 0.0033 0.0016 'International Tables Vol C Tables 4.2.6.8 and 6.1.1.4'
H H 0.0000 0.0000 'International Tables Vol C Tables 4.2.6.8 and 6.1.1.4'
N N 0.0061 0.0033 'International Tables Vol C Tables 4.2.6.8 and 6.1.1.4'
O O 0.0106 0.0060 'International Tables Vol C Tables 4.2.6.8 and 6.1.1.4'
S S 0.1246 0.1234 'International Tables Vol C Tables 4.2.6.8 and 6.1.1.4'

loop_
_geom_angle_atom_site_label_1
_geom_angle_atom_site_label_2
_geom_angle_atom_site_label_3
_geom_angle_site_symmetry_1
_geom_angle_site_symmetry_3
_geom_angle
C2 C1 C6 . . 122.56(15)
C2 C1 S1 . . 116.02(13)
C6 C1 S1 . . 121.42(13)
C3 C2 C1 . . 119.50(16)
C3 C2 H2 . . 120.2
C1 C2 H2 . . 120.2
O1 C3 C2 . . 126.10(16)
O1 C3 C4 . . 115.26(15)
C2 C3 C4 . . 118.64(16)
C5 C4 C3 . . 121.77(15)
C5 C4 N1 . . 120.73(15)
C3 C4 N1 . . 117.49(15)
C4 C5 C6 . . 120.80(16)
C4 C5 H5 . . 119.6
C6 C5 H5 . . 119.6
C5 C6 C1 . . 116.72(15)
C5 C6 C8 . . 118.44(15)
C1 C6 C8 . . 124.83(15)
C6 C8 H8B . . 113.8(11)
C6 C8 H8A . . 109.9(17)
H8B C8 H8A . . 106.4(14)
C4 N1 H1N . . 111.3(11)
C4 N1 H2N . . 108.6(18)
H1N N1 H2N . . 108.0(14)
C3 O1 C7 . . 118.00(15)
O2 S1 O3 . 4_565 113.68(5)
O2 S1 O3 . . 113.68(5)
O3 S1 O3 4_565 . 109.11(8)
O2 S1 C1 . . 107.28(8)
O3 S1 C1 4_565 . 106.27(5)
O3 S1 C1 . . 106.27(5)
O1 C7 H7B . . 110.8(13)
O1 C7 H7A . . 105(2)
H7B C7 H7A . . 111.6(17)

loop_
_geom_bond_atom_site_label_1
_geom_bond_atom_site_label_2
_geom_bond_site_symmetry_2
_geom_bond_distance
C1 C2 . 1.392(2)
C1 C6 . 1.403(2)
C1 S1 . 1.7869(17)
C2 C3 . 1.388(2)
C2 H2 . 0.9500
C3 O1 . 1.354(2)
C3 C4 . 1.391(2)
C4 C5 . 1.380(2)
C4 N1 . 1.464(2)
C5 C6 . 1.401(2)
C5 H5 . 0.9500
C6 C8 . 1.510(2)
C8 H8B . 0.960(18)
C8 H8A . 0.96(3)
N1 H1N . 0.886(18)
N1 H2N . 0.89(3)
O1 C7 . 1.422(3)
O2 S1 . 1.4351(14)
O3 S1 . 1.4625(10)
S1 O3 4_565 1.4624(10)
C7 H7B . 0.99(2)
C7 H7A . 0.90(4)

loop_
_geom_hbond_atom_site_label_D
_geom_hbond_atom_site_label_H
_geom_hbond_atom_site_label_A
_geom_hbond_site_symmetry_A
_geom_hbond_distance_DH
_geom_hbond_distance_HA
_geom_hbond_distance_DA
_geom_hbond_angle_DHA
N1 H1N O3 3_656 0.89(2) 1.83(2) 2.7100(13) 171.9(16)
N1 H2N O3 1_554 0.89(3) 2.35(3) 3.0909(18) 140.7(14)
N1 H2N O3 4_564 0.89(3) 2.35(3) 3.0909(18) 140.7(14)

loop_
_geom_torsion_atom_site_label_1
_geom_torsion_atom_site_label_2
_geom_torsion_atom_site_label_3
_geom_torsion_atom_site_label_4
_geom_torsion_site_symmetry_4
_geom_torsion
C6 C1 C2 C3 . 0.0000(10)
S1 C1 C2 C3 . 180.000000
C1 C2 C3 O1 . 180.000000
C1 C2 C3 C4 . 0.000000
O1 C3 C4 C5 . 180.000000
C2 C3 C4 C5 . 0.000000
O1 C3 C4 N1 . 0.000000
C2 C3 C4 N1 . 180.000000
C3 C4 C5 C6 . 0.000000
N1 C4 C5 C6 . 180.000000
C4 C5 C6 C1 . 0.0000(10)
C4 C5 C6 C8 . 180.000000
C2 C1 C6 C5 . 0.0000(10)
S1 C1 C6 C5 . 180.000000
C2 C1 C6 C8 . 180.0000(10)
S1 C1 C6 C8 . 0.0000(10)
C2 C3 O1 C7 . 0.000000
C4 C3 O1 C7 . 180.000000
C2 C1 S1 O2 . 0.000000
C6 C1 S1 O2 . 180.000000
C2 C1 S1 O3 4_565 -121.93(5)
C6 C1 S1 O3 4_565 58.07(5)
C2 C1 S1 O3 . 121.93(5)
C6 C1 S1 O3 . -58.07(5)

_cod_database_fobs_code 1544525
